data_4079284
loop_
_publ_author_name
'Ruiz, Javier'
'Garc\?\'ia, Luc\'ia'
'Mejuto, Carmen'
'Perandones, Bernab\'e F.'
'Vivanco, Maril\'in'

_publ_section_title
;
 Divergent Reactivity of Mixed-Ligand Manganese(I) Carbonyl--Isocyanide
 Complexes toward Primary Amines
;
_journal_issue 17
_journal_name_full Organometallics
_journal_page_first 6420
_journal_paper_doi 10.1021/om3006454
_journal_volume 31
_journal_year 2012
_chemical_compound_source 'synthesis as described'
_chemical_formula_moiety 'C25 H24 Mn N4 O3, Br'
_chemical_formula_sum 'C25 H24 Br Mn N4 O3'
_chemical_formula_weight 563.33
_chemical_name_systematic
;
 ?
;
_space_group_IT_number 2
_symmetry_cell_setting triclinic
_symmetry_Int_Tables_number 2
_symmetry_space_group_name_Hall '-P 1'
_symmetry_space_group_name_H-M 'P -1'
_atom_sites_solution_hydrogens geom
_atom_sites_solution_primary direct
_atom_sites_solution_secondary difmap
_audit_conform_dict_location ftp://ftp.iucr.org/pub/cif_core.dic
_audit_conform_dict_name cif_core.dic
_audit_conform_dict_version 2.4
_audit_creation_date 2011-10-21T15:38:29-00:00
_audit_creation_method 'WinGX routine CIF_UPDATE'
_cell_angle_alpha 88.948(4)
_cell_angle_beta 88.022(4)
_cell_angle_gamma 73.555(4)
_cell_formula_units_Z 2
_cell_length_a 8.2585(6)
_cell_length_b 10.0327(7)
_cell_length_c 15.4922(11)
_cell_measurement_reflns_used 1976
_cell_measurement_temperature 100(2)
_cell_measurement_theta_max 22.7
_cell_measurement_theta_min 2.48
_cell_measurement_wavelength 0.71073
_cell_volume 1230.31(15)
_computing_cell_refinement 'APPEX2 (BRUKER AXS, 2005)'
_computing_data_collection 'APPEX2 (BRUKER AXS, 2005)'
_computing_data_reduction 'APPEX2 (BRUKER AXS, 2005)'
_computing_molecular_graphics 'Ortep-3 for Windows (Farrugia, 1997)'
_computing_publication_material 'WinGX publication routines (Farrugia, 1999)'
_computing_structure_refinement 'SHELXL-97 (Sheldrick, 2008)'
_computing_structure_solution 'SIR97 (Giacovazzo et al, 1997)'
_diffrn_ambient_temperature 100(2)
_diffrn_measured_fraction_theta_full 0.996
_diffrn_measured_fraction_theta_max 0.996
_diffrn_measurement_device 'four-circle diffractometer'
_diffrn_measurement_device_type 'BRUKER APPEX-II CCD'
_diffrn_measurement_method 'omega and phi scans'
_diffrn_radiation_monochromator graphite
_diffrn_radiation_probe x-ray
_diffrn_radiation_source 'fine-focus sealed tube'
_diffrn_radiation_type MoK\a
_diffrn_radiation_wavelength 0.7107
_diffrn_reflns_av_R_equivalents 0.0542
_diffrn_reflns_av_unetI/netI 0.0656
_diffrn_reflns_limit_h_max 10
_diffrn_reflns_limit_h_min -10
_diffrn_reflns_limit_k_max 12
_diffrn_reflns_limit_k_min -12
_diffrn_reflns_limit_l_max 18
_diffrn_reflns_limit_l_min 0
_diffrn_reflns_number 17401
_diffrn_reflns_theta_full 25.68
_diffrn_reflns_theta_max 25.68
_diffrn_reflns_theta_min 2.12
_exptl_absorpt_coefficient_mu 2.194
_exptl_absorpt_correction_T_max 1
_exptl_absorpt_correction_T_min 0.8712
_exptl_absorpt_correction_type multi-scan
_exptl_absorpt_process_details 'BRUKER SADABS'
_exptl_crystal_colour colourless
_exptl_crystal_density_diffrn 1.521
_exptl_crystal_density_method 'not measured'
_exptl_crystal_description prism
_exptl_crystal_F_000 572
_exptl_crystal_size_max 0.19
_exptl_crystal_size_mid 0.17
_exptl_crystal_size_min 0.04
_refine_diff_density_max 1.023
_refine_diff_density_min -0.798
_refine_diff_density_rms 0.109
_refine_ls_extinction_method none
_refine_ls_goodness_of_fit_ref 1.035
_refine_ls_hydrogen_treatment mixed
_refine_ls_matrix_type full
_refine_ls_number_parameters 331
_refine_ls_number_reflns 4649
_refine_ls_number_restraints 1
_refine_ls_restrained_S_all 1.035
_refine_ls_R_factor_all 0.0892
_refine_ls_R_factor_gt 0.0529
_refine_ls_shift/su_max 0
_refine_ls_shift/su_mean 0
_refine_ls_structure_factor_coef Fsqd
_refine_ls_weighting_details 'calc w=1/[\s^2^(Fo^2^)+(0.0649P)^2^+2.2796P] where P=(Fo^2^+2Fc^2^)/3'
_refine_ls_weighting_scheme calc
_refine_ls_wR_factor_gt 0.1223
_refine_ls_wR_factor_ref 0.1395
_reflns_number_gt 3236
_reflns_number_total 4649
_reflns_threshold_expression >2\s(I)
_cod_data_source_file om3006454_si_003.cif
_cod_data_source_block 6b
_cod_database_code 4079284

loop_
_symmetry_equiv_pos_as_xyz
'x, y, z'
'-x, -y, -z'

loop_
_atom_site_label
_atom_site_type_symbol
_atom_site_fract_x
_atom_site_fract_y
_atom_site_fract_z
_atom_site_U_iso_or_equiv
_atom_site_adp_type
_atom_site_occupancy
_atom_site_symmetry_multiplicity
_atom_site_calc_flag
_atom_site_refinement_flags
_atom_site_disorder_assembly
_atom_site_disorder_group
Mn1 Mn 0.46618(8) 0.26275(7) 0.23980(4) 0.01605(19) Uani 1 1 d . . .
N1 N 0.4154(5) 0.0743(4) 0.2511(2) 0.0168(8) Uani 1 1 d . . .
C1 C 0.5149(6) -0.0410(5) 0.2882(3) 0.0224(11) Uani 1 1 d . . .
H1 H 0.6274 -0.0433 0.3008 0.027 Uiso 1 1 calc R . .
C2 C 0.4601(6) -0.1564(5) 0.3087(3) 0.0239(11) Uani 1 1 d . . .
H2 H 0.5338 -0.236 0.3349 0.029 Uiso 1 1 calc R . .
C3 C 0.2976(6) -0.1539(5) 0.2907(3) 0.0222(11) Uani 1 1 d . . .
H3 H 0.2556 -0.2303 0.3062 0.027 Uiso 1 1 calc R . .
C4 C 0.1962(6) -0.0386(5) 0.2498(3) 0.0214(11) Uani 1 1 d . . .
H4 H 0.0846 -0.036 0.2352 0.026 Uiso 1 1 calc R . .
C5 C 0.2582(6) 0.0736(5) 0.2301(3) 0.0180(10) Uani 1 1 d . . .
C6 C 0.1591(6) 0.2018(5) 0.1872(3) 0.0178(10) Uani 1 1 d . . .
C7 C 0.0110(6) 0.2129(5) 0.1447(3) 0.0236(11) Uani 1 1 d . . .
H7 H -0.0319 0.1348 0.1409 0.028 Uiso 1 1 calc R . .
C8 C -0.0730(6) 0.3376(5) 0.1081(3) 0.0305(12) Uani 1 1 d . . .
H8 H -0.1749 0.3467 0.0788 0.037 Uiso 1 1 calc R . .
C9 C -0.0082(6) 0.4507(5) 0.1141(3) 0.0265(11) Uani 1 1 d . . .
H9 H -0.0665 0.5389 0.0909 0.032 Uiso 1 1 calc R . .
C10 C 0.1442(6) 0.4310(5) 0.1549(3) 0.0216(10) Uani 1 1 d . . .
H10 H 0.1908 0.5071 0.1579 0.026 Uiso 1 1 calc R . .
N2 N 0.2282(5) 0.3091(4) 0.1902(2) 0.0169(8) Uani 1 1 d . . .
C11 C 0.3688(6) 0.3025(5) 0.3531(3) 0.0199(10) Uani 1 1 d . . .
N3 N 0.3074(5) 0.3274(4) 0.4212(2) 0.0245(9) Uani 1 1 d . . .
C12 C 0.2330(6) 0.3423(6) 0.5042(3) 0.0264(12) Uani 1 1 d . . .
C13 C 0.1847(6) 0.2302(6) 0.5395(3) 0.0311(13) Uani 1 1 d . . .
C14 C 0.1136(7) 0.2465(7) 0.6234(3) 0.0392(15) Uani 1 1 d . . .
H14 H 0.08 0.1724 0.6503 0.047 Uiso 1 1 calc R . .
C15 C 0.0920(7) 0.3678(7) 0.6672(4) 0.0454(17) Uani 1 1 d . . .
H15 H 0.0455 0.3759 0.7245 0.055 Uiso 1 1 calc R . .
C16 C 0.1364(7) 0.4778(7) 0.6298(3) 0.0450(17) Uani 1 1 d . . .
H16 H 0.1173 0.5617 0.661 0.054 Uiso 1 1 calc R . .
C17 C 0.2090(6) 0.4689(6) 0.5467(3) 0.0300(12) Uani 1 1 d . . .
C18 C 0.2093(8) 0.0978(6) 0.4907(4) 0.0414(15) Uani 1 1 d . . .
H18A H 0.1442 0.1171 0.438 0.062 Uiso 1 1 calc R . .
H18B H 0.1704 0.0311 0.5269 0.062 Uiso 1 1 calc R . .
H18C H 0.3294 0.0587 0.4755 0.062 Uiso 1 1 calc R . .
C19 C 0.2599(8) 0.5875(6) 0.5048(4) 0.0456(16) Uani 1 1 d . . .
H19A H 0.2298 0.6675 0.5435 0.068 Uiso 1 1 calc R . .
H19B H 0.201 0.613 0.4504 0.068 Uiso 1 1 calc R . .
H19C H 0.3822 0.5596 0.493 0.068 Uiso 1 1 calc R . .
C20 C 0.5404(6) 0.2295(5) 0.1136(3) 0.0203(10) Uani 1 1 d . B .
N4 N 0.6345(5) 0.1185(4) 0.0773(2) 0.0254(10) Uani 1 1 d D B .
H4N H 0.683(6) 0.057(4) 0.109(3) 0.03 Uiso 1 1 d D . .
C21 C 0.6748(7) 0.0950(6) -0.0155(3) 0.0383(14) Uani 1 1 d . . .
H21A H 0.6876 -0.0034 -0.0296 0.046 Uiso 1 1 calc R A 1
H21B H 0.782 0.1164 -0.0312 0.046 Uiso 1 1 calc R A 1
C22 C 0.5348(11) 0.1870(9) -0.0636(5) 0.034(3) Uani 0.688(16) 1 d P B 1
H22A H 0.4292 0.1606 -0.0522 0.041 Uiso 0.688(16) 1 calc PR B 1
H22B H 0.5614 0.181 -0.1265 0.041 Uiso 0.688(16) 1 calc PR B 1
C23 C 0.516(2) 0.332(2) -0.0320(16) 0.031(4) Uani 0.688(16) 1 d P B 1
H23A H 0.6227 0.3564 -0.0438 0.037 Uiso 0.688(16) 1 calc PR B 1
H23B H 0.4251 0.3987 -0.0632 0.037 Uiso 0.688(16) 1 calc PR B 1
C22B C 0.632(2) 0.249(2) -0.0631(9) 0.029(6) Uani 0.312(16) 1 d P B 2
H22C H 0.7126 0.2997 -0.0461 0.035 Uiso 0.312(16) 1 calc PR B 2
H22D H 0.6386 0.2394 -0.1267 0.035 Uiso 0.312(16) 1 calc PR B 2
C23B C 0.457(5) 0.324(5) -0.034(4) 0.031(9) Uani 0.312(16) 1 d P B 2
H23C H 0.3774 0.2699 -0.0448 0.037 Uiso 0.312(16) 1 calc PR B 2
H23D H 0.4181 0.4163 -0.0625 0.037 Uiso 0.312(16) 1 calc PR B 2
O1 O 0.4756(5) 0.3395(3) 0.0616(2) 0.0306(9) Uani 1 1 d . . .
C24 C 0.4952(6) 0.4323(5) 0.2318(3) 0.0231(11) Uani 1 1 d . . .
O2 O 0.5191(5) 0.5411(4) 0.2271(2) 0.0323(9) Uani 1 1 d . . .
C25 C 0.6739(6) 0.2018(5) 0.2825(3) 0.0197(10) Uani 1 1 d . . .
O3 O 0.8034(4) 0.1642(4) 0.3134(2) 0.0291(8) Uani 1 1 d . . .
Br1 Br 0.91555(7) 0.82874(6) 0.12923(4) 0.0396(2) Uani 1 1 d . . .

loop_
_atom_site_aniso_label
_atom_site_aniso_U_11
_atom_site_aniso_U_22
_atom_site_aniso_U_33
_atom_site_aniso_U_23
_atom_site_aniso_U_13
_atom_site_aniso_U_12
Mn1 0.0183(4) 0.0154(4) 0.0148(3) -0.0034(3) 0.0021(3) -0.0055(3)
N1 0.017(2) 0.015(2) 0.0182(19) -0.0034(16) 0.0025(16) -0.0040(16)
C1 0.022(3) 0.018(3) 0.026(3) -0.001(2) -0.003(2) -0.005(2)
C2 0.028(3) 0.017(3) 0.026(3) -0.002(2) 0.002(2) -0.004(2)
C3 0.026(3) 0.012(2) 0.028(3) 0.000(2) 0.008(2) -0.005(2)
C4 0.022(3) 0.021(3) 0.021(2) -0.003(2) 0.004(2) -0.005(2)
C5 0.021(2) 0.019(2) 0.014(2) -0.0046(19) 0.0023(19) -0.006(2)
C6 0.019(2) 0.018(2) 0.018(2) -0.0030(19) 0.0051(19) -0.007(2)
C7 0.022(3) 0.024(3) 0.027(3) 0.000(2) 0.001(2) -0.010(2)
C8 0.021(3) 0.034(3) 0.036(3) 0.005(2) -0.010(2) -0.006(2)
C9 0.027(3) 0.026(3) 0.025(3) 0.008(2) -0.005(2) -0.004(2)
C10 0.026(3) 0.021(3) 0.019(2) 0.002(2) -0.001(2) -0.009(2)
N2 0.017(2) 0.019(2) 0.0141(18) -0.0024(15) 0.0029(15) -0.0045(17)
C11 0.018(2) 0.019(2) 0.023(3) 0.001(2) -0.003(2) -0.005(2)
N3 0.019(2) 0.032(2) 0.020(2) -0.0042(18) 0.0009(18) -0.0042(18)
C12 0.017(3) 0.043(3) 0.011(2) -0.007(2) -0.0008(19) 0.004(2)
C13 0.017(3) 0.052(4) 0.020(3) -0.002(2) -0.002(2) -0.004(2)
C14 0.024(3) 0.064(4) 0.022(3) 0.008(3) -0.002(2) 0.001(3)
C15 0.030(3) 0.072(5) 0.021(3) -0.011(3) 0.002(2) 0.007(3)
C16 0.031(3) 0.061(4) 0.027(3) -0.019(3) -0.007(3) 0.016(3)
C17 0.021(3) 0.035(3) 0.025(3) -0.003(2) -0.007(2) 0.007(2)
C18 0.043(4) 0.049(4) 0.034(3) -0.004(3) 0.006(3) -0.016(3)
C19 0.039(3) 0.044(4) 0.045(3) -0.013(3) -0.016(3) 0.006(3)
C20 0.020(2) 0.020(3) 0.024(2) -0.005(2) 0.002(2) -0.011(2)
N4 0.030(2) 0.028(2) 0.015(2) -0.0037(18) 0.0008(18) -0.004(2)
C21 0.044(4) 0.041(3) 0.022(3) -0.011(2) 0.006(2) 0.002(3)
C22 0.044(6) 0.041(5) 0.018(4) -0.006(3) 0.004(4) -0.015(4)
C23 0.048(12) 0.038(7) 0.011(5) 0.010(4) -0.003(8) -0.022(8)
C22B 0.033(12) 0.049(12) 0.007(7) -0.006(8) 0.000(7) -0.014(10)
C23B 0.05(3) 0.014(13) 0.025(13) 0.001(9) 0.009(19) 0.000(15)
O1 0.049(2) 0.0214(19) 0.0190(17) 0.0016(15) 0.0067(16) -0.0061(17)
C24 0.022(3) 0.023(3) 0.022(2) -0.006(2) 0.001(2) -0.002(2)
O2 0.043(2) 0.019(2) 0.037(2) 0.0007(16) -0.0040(17) -0.0128(17)
C25 0.021(3) 0.016(2) 0.023(2) -0.0039(19) 0.007(2) -0.009(2)
O3 0.022(2) 0.032(2) 0.034(2) -0.0029(16) -0.0036(16) -0.0086(16)
Br1 0.0427(4) 0.0303(3) 0.0459(4) -0.0025(3) -0.0079(3) -0.0098(3)

loop_
_atom_type_symbol
_atom_type_description
_atom_type_scat_dispersion_real
_atom_type_scat_dispersion_imag
_atom_type_scat_source
C C 0.0033 0.0016 'International Tables Vol C Tables 4.2.6.8 and 6.1.1.4'
H H 0 0 'International Tables Vol C Tables 4.2.6.8 and 6.1.1.4'
N N 0.0061 0.0033 'International Tables Vol C Tables 4.2.6.8 and 6.1.1.4'
O O 0.0106 0.006 'International Tables Vol C Tables 4.2.6.8 and 6.1.1.4'
Mn Mn 0.3368 0.7283 'International Tables Vol C Tables 4.2.6.8 and 6.1.1.4'
Br Br -0.2901 2.4595 'International Tables Vol C Tables 4.2.6.8 and 6.1.1.4'

loop_
_geom_angle_atom_site_label_1
_geom_angle_atom_site_label_2
_geom_angle_atom_site_label_3
_geom_angle
C24 Mn1 C25 88.3(2)
C24 Mn1 C11 90.3(2)
C25 Mn1 C11 91.0(2)
C24 Mn1 C20 89.75(19)
C25 Mn1 C20 96.10(19)
C11 Mn1 C20 172.88(19)
C24 Mn1 N1 176.01(18)
C25 Mn1 N1 94.94(18)
C11 Mn1 N1 87.33(17)
C20 Mn1 N1 92.18(16)
C24 Mn1 N2 98.17(19)
C25 Mn1 N2 173.43(18)
C11 Mn1 N2 89.96(17)
C20 Mn1 N2 82.98(16)
N1 Mn1 N2 78.61(15)
C1 N1 C5 117.9(4)
C1 N1 Mn1 125.7(3)
C5 N1 Mn1 115.7(3)
N1 C1 C2 122.8(4)
N1 C1 H1 118.6
C2 C1 H1 118.6
C3 C2 C1 119.0(5)
C3 C2 H2 120.5
C1 C2 H2 120.5
C2 C3 C4 118.8(4)
C2 C3 H3 120.6
C4 C3 H3 120.6
C3 C4 C5 119.7(5)
C3 C4 H4 120.2
C5 C4 H4 120.2
N1 C5 C4 121.7(4)
N1 C5 C6 114.6(4)
C4 C5 C6 123.6(4)
N2 C6 C7 121.9(4)
N2 C6 C5 114.1(4)
C7 C6 C5 124.0(4)
C8 C7 C6 119.4(5)
C8 C7 H7 120.3
C6 C7 H7 120.3
C7 C8 C9 119.6(5)
C7 C8 H8 120.2
C9 C8 H8 120.2
C10 C9 C8 118.1(5)
C10 C9 H9 120.9
C8 C9 H9 120.9
N2 C10 C9 122.8(4)
N2 C10 H10 118.6
C9 C10 H10 118.6
C10 N2 C6 118.2(4)
C10 N2 Mn1 125.8(3)
C6 N2 Mn1 115.8(3)
N3 C11 Mn1 178.9(4)
C11 N3 C12 173.8(5)
C13 C12 N3 117.6(4)
C13 C12 C17 123.8(4)
N3 C12 C17 118.6(5)
C12 C13 C14 116.6(5)
C12 C13 C18 121.9(4)
C14 C13 C18 121.5(5)
C15 C14 C13 121.0(6)
C15 C14 H14 119.5
C13 C14 H14 119.5
C14 C15 C16 121.0(5)
C14 C15 H15 119.5
C16 C15 H15 119.5
C15 C16 C17 121.3(5)
C15 C16 H16 119.4
C17 C16 H16 119.4
C16 C17 C12 116.3(5)
C16 C17 C19 122.2(5)
C12 C17 C19 121.5(5)
C13 C18 H18A 109.5
C13 C18 H18B 109.5
H18A C18 H18B 109.5
C13 C18 H18C 109.5
H18A C18 H18C 109.5
H18B C18 H18C 109.5
C17 C19 H19A 109.5
C17 C19 H19B 109.5
H19A C19 H19B 109.5
C17 C19 H19C 109.5
H19A C19 H19C 109.5
H19B C19 H19C 109.5
N4 C20 O1 117.0(4)
N4 C20 Mn1 129.2(4)
O1 C20 Mn1 113.8(3)
C20 N4 C21 127.6(4)
C20 N4 H4N 116(4)
C21 N4 H4N 116(4)
N4 C21 C22 107.7(5)
N4 C21 C22B 107.2(6)
N4 C21 H21A 110.2
C22 C21 H21A 110.2
C22B C21 H21A 139.8
N4 C21 H21B 110.2
C22 C21 H21B 110.2
C22B C21 H21B 70.9
H21A C21 H21B 108.5
C21 C22 C23 105.9(10)
C21 C22 H22A 110.5
C23 C22 H22A 110.5
C21 C22 H22B 110.5
C23 C22 H22B 110.5
H22A C22 H22B 108.7
O1 C23 C22 110.1(14)
O1 C23 H23A 109.6
C22 C23 H23A 109.6
O1 C23 H23B 109.6
C22 C23 H23B 109.6
H23A C23 H23B 108.2
C23B C22B C21 106(2)
C23B C22B H22C 110.6
C21 C22B H22C 110.6
C23B C22B H22D 110.6
C21 C22B H22D 110.6
H22C C22B H22D 108.7
C22B C23B O1 103(3)
C22B C23B H23C 111.2
O1 C23B H23C 111.2
C22B C23B H23D 111.2
O1 C23B H23D 111.2
H23C C23B H23D 109.1
C20 O1 C23 120.4(10)
C20 O1 C23B 122.3(18)
O2 C24 Mn1 178.0(4)
O3 C25 Mn1 176.9(4)

loop_
_geom_bond_atom_site_label_1
_geom_bond_atom_site_label_2
_geom_bond_distance
Mn1 C24 1.785(5)
Mn1 C25 1.795(5)
Mn1 C11 1.906(5)
Mn1 C20 2.034(4)
Mn1 N1 2.053(4)
Mn1 N2 2.060(4)
N1 C1 1.347(6)
N1 C5 1.351(6)
C1 C2 1.385(7)
C1 H1 0.95
C2 C3 1.374(7)
C2 H2 0.95
C3 C4 1.379(7)
C3 H3 0.95
C4 C5 1.386(6)
C4 H4 0.95
C5 C6 1.475(7)
C6 N2 1.357(6)
C6 C7 1.384(7)
C7 C8 1.370(7)
C7 H7 0.95
C8 C9 1.391(7)
C8 H8 0.95
C9 C10 1.391(7)
C9 H9 0.95
C10 N2 1.341(6)
C10 H10 0.95
C11 N3 1.155(6)
N3 C12 1.399(6)
C12 C13 1.393(8)
C12 C17 1.401(7)
C13 C14 1.400(7)
C13 C18 1.500(7)
C14 C15 1.368(9)
C14 H14 0.95
C15 C16 1.371(9)
C15 H15 0.95
C16 C17 1.395(7)
C16 H16 0.95
C17 C19 1.500(8)
C18 H18A 0.98
C18 H18B 0.98
C18 H18C 0.98
C19 H19A 0.98
C19 H19B 0.98
C19 H19C 0.98
C20 N4 1.289(6)
C20 O1 1.347(6)
N4 C21 1.473(6)
N4 H4N 0.810(19)
C21 C22 1.475(10)
C21 C22B 1.651(19)
C21 H21A 0.99
C21 H21B 0.99
C22 C23 1.50(3)
C22 H22A 0.99
C22 H22B 0.99
C23 O1 1.48(2)
C23 H23A 0.99
C23 H23B 0.99
C22B C23B 1.49(5)
C22B H22C 0.99
C22B H22D 0.99
C23B O1 1.50(6)
C23B H23C 0.99
C23B H23D 0.99
C24 O2 1.164(6)
C25 O3 1.147(6)

loop_
_geom_hbond_atom_site_label_D
_geom_hbond_atom_site_label_H
_geom_hbond_atom_site_label_A
_geom_hbond_distance_DH
_geom_hbond_distance_HA
_geom_hbond_distance_DA
_geom_hbond_angle_DHA
_geom_hbond_site_symmetry_A
N4 H4N Br1 0.810(19) 2.55(3) 3.272(4) 148(5) 1_545

loop_
_geom_torsion_atom_site_label_1
_geom_torsion_atom_site_label_2
_geom_torsion_atom_site_label_3
_geom_torsion_atom_site_label_4
_geom_torsion
C25 Mn1 N1 C1 5.6(4)
C11 Mn1 N1 C1 -85.2(4)
C20 Mn1 N1 C1 101.9(4)
N2 Mn1 N1 C1 -175.7(4)
C25 Mn1 N1 C5 175.8(3)
C11 Mn1 N1 C5 85.0(3)
C20 Mn1 N1 C5 -87.9(3)
N2 Mn1 N1 C5 -5.5(3)
C5 N1 C1 C2 -2.8(6)
Mn1 N1 C1 C2 167.2(3)
N1 C1 C2 C3 -0.1(7)
C1 C2 C3 C4 2.4(7)
C2 C3 C4 C5 -2.0(6)
C1 N1 C5 C4 3.3(6)
Mn1 N1 C5 C4 -167.7(3)
C1 N1 C5 C6 -178.1(4)
Mn1 N1 C5 C6 10.9(4)
C3 C4 C5 N1 -1.0(6)
C3 C4 C5 C6 -179.5(4)
N1 C5 C6 N2 -11.9(5)
C4 C5 C6 N2 166.7(4)
N1 C5 C6 C7 166.1(4)
C4 C5 C6 C7 -15.3(7)
N2 C6 C7 C8 -3.2(7)
C5 C6 C7 C8 178.9(4)
C6 C7 C8 C9 0.1(7)
C7 C8 C9 C10 2.2(7)
C8 C9 C10 N2 -1.7(7)
C9 C10 N2 C6 -1.3(6)
C9 C10 N2 Mn1 172.7(3)
C7 C6 N2 C10 3.7(6)
C5 C6 N2 C10 -178.2(4)
C7 C6 N2 Mn1 -170.8(3)
C5 C6 N2 Mn1 7.3(4)
C24 Mn1 N2 C10 7.0(4)
C11 Mn1 N2 C10 97.3(4)
C20 Mn1 N2 C10 -81.7(4)
N1 Mn1 N2 C10 -175.4(4)
C24 Mn1 N2 C6 -178.9(3)
C11 Mn1 N2 C6 -88.6(3)
C20 Mn1 N2 C6 92.4(3)
N1 Mn1 N2 C6 -1.3(3)
N3 C12 C13 C14 178.7(4)
C17 C12 C13 C14 -2.2(7)
N3 C12 C13 C18 -0.5(7)
C17 C12 C13 C18 178.5(5)
C12 C13 C14 C15 0.7(8)
C18 C13 C14 C15 179.9(5)
C13 C14 C15 C16 1.2(9)
C14 C15 C16 C17 -1.7(9)
C15 C16 C17 C12 0.2(8)
C15 C16 C17 C19 -179.5(5)
C13 C12 C17 C16 1.8(7)
N3 C12 C17 C16 -179.2(4)
C13 C12 C17 C19 -178.5(5)
N3 C12 C17 C19 0.5(7)
C24 Mn1 C20 N4 140.1(5)
C25 Mn1 C20 N4 51.9(5)
N1 Mn1 C20 N4 -43.3(5)
N2 Mn1 C20 N4 -121.6(5)
C24 Mn1 C20 O1 -42.2(4)
C25 Mn1 C20 O1 -130.5(3)
N1 Mn1 C20 O1 134.3(3)
N2 Mn1 C20 O1 56.0(3)
O1 C20 N4 C21 -2.8(8)
Mn1 C20 N4 C21 174.8(4)
C20 N4 C21 C22 -26.3(8)
C20 N4 C21 C22B 18.4(10)
N4 C21 C22 C23 55.0(11)
C22B C21 C22 C23 -41.3(12)
C21 C22 C23 O1 -60.6(13)
N4 C21 C22B C23B -51(2)
C22 C21 C22B C23B 47(2)
C21 C22B C23B O1 65(2)
N4 C20 O1 C23 -1.5(9)
Mn1 C20 O1 C23 -179.4(7)
N4 C20 O1 C23B 21.6(18)
Mn1 C20 O1 C23B -156.3(18)
C22 C23 O1 C20 34.2(14)
C22 C23 O1 C23B -67(7)
C22B C23B O1 C20 -55(3)
C22B C23B O1 C23 35(6)
